data_7017084
loop_
_publ_author_name
'Bandela, Anilkumar'
'Chinta, Jugun Prakash'
'Rao, Chebrolu P.'

_publ_section_title
;
 Role of the conformational changes brought in the arms of the
 1,3-di-capped conjugate of calix[4]arene (L) in turning on the
 fluorescence of L by Hg(2+).
;
_journal_issue 43
_journal_name_full 'Dalton transactions (Cambridge, England : 2003)'
_journal_page_first 11367
_journal_page_last 11370
_journal_paper_doi 10.1039/c1dt11208b
_journal_volume 40
_journal_year 2011
_chemical_formula_sum 'C70 H85 Cl15 N2 O7'
_chemical_formula_weight 1598.15
_chemical_name_systematic
;
?
;
_space_group_IT_number 14
_symmetry_cell_setting monoclinic
_symmetry_space_group_name_Hall '-P 2yn'
_symmetry_space_group_name_H-M 'P 1 21/n 1'
_atom_sites_solution_hydrogens geom
_atom_sites_solution_primary direct
_atom_sites_solution_secondary difmap
_audit_creation_method SHELXL-97
_cell_angle_alpha 90.00
_cell_angle_beta 104.859(3)
_cell_angle_gamma 90.00
_cell_formula_units_Z 4
_cell_length_a 16.8707(5)
_cell_length_b 27.9775(7)
_cell_length_c 17.3438(4)
_cell_measurement_reflns_used 13018
_cell_measurement_temperature 150(2)
_cell_measurement_theta_max 32.7644
_cell_measurement_theta_min 3.3295
_cell_volume 7912.5(4)
_computing_cell_refinement 'CrysAlis RED, Oxford Diffraction Ltd.,'
_computing_data_collection 'CrysAlis CCD, Oxford Diffraction Ltd.,'
_computing_data_reduction 'CrysAlis RED, Oxford Diffraction Ltd.,'
_computing_molecular_graphics Ortep3
_computing_publication_material Shelx97
_computing_structure_refinement 'SHELXL-97 (Sheldrick, 1997)'
_computing_structure_solution 'SHELXS-97 (Sheldrick, 1997)'
_diffrn_ambient_temperature 150(2)
_diffrn_detector_area_resol_mean 15.9948
_diffrn_measured_fraction_theta_full 0.997
_diffrn_measured_fraction_theta_max 0.997
_diffrn_measurement_device_type 'OXFORD DIFFRACTION XCALIBUR-S'
_diffrn_measurement_method \w/q-scan
_diffrn_radiation_monochromator graphite
_diffrn_radiation_source 'Enhance (Mo) X-ray Source'
_diffrn_radiation_type MoK\a
_diffrn_radiation_wavelength 0.71073
_diffrn_reflns_av_R_equivalents 0.0567
_diffrn_reflns_av_sigmaI/netI 0.0649
_diffrn_reflns_limit_h_max 20
_diffrn_reflns_limit_h_min -13
_diffrn_reflns_limit_k_max 33
_diffrn_reflns_limit_k_min -32
_diffrn_reflns_limit_l_max 19
_diffrn_reflns_limit_l_min -20
_diffrn_reflns_number 57605
_diffrn_reflns_theta_full 25.00
_diffrn_reflns_theta_max 25.00
_diffrn_reflns_theta_min 3.32
_exptl_absorpt_coefficient_mu 0.571
_exptl_absorpt_correction_T_max 0.8799
_exptl_absorpt_correction_T_min 0.8340
_exptl_absorpt_correction_type multi-scan
_exptl_absorpt_process_details
;
CrysAlis RED, Oxford Diffraction Ltd.,
Version 1.171.31.7 (release 18-10-2006 CrysAlis171 .NET)
(compiled Oct 18 2006,16:28:17)
Empirical absorption correction using spherical harmonics,
implemented in SCALE3 ABSPACK scaling algorithm.
;
_exptl_crystal_colour colourless
_exptl_crystal_density_diffrn 1.342
_exptl_crystal_density_method 'not measured'
_exptl_crystal_description block
_exptl_crystal_F_000 3320
_exptl_crystal_size_max 0.33
_exptl_crystal_size_mid 0.28
_exptl_crystal_size_min 0.23
_refine_diff_density_max 0.665
_refine_diff_density_min -0.805
_refine_diff_density_rms 0.078
_refine_ls_extinction_method none
_refine_ls_goodness_of_fit_ref 1.024
_refine_ls_hydrogen_treatment mixed
_refine_ls_matrix_type full
_refine_ls_number_parameters 905
_refine_ls_number_reflns 13903
_refine_ls_number_restraints 8
_refine_ls_restrained_S_all 1.050
_refine_ls_R_factor_all 0.1237
_refine_ls_R_factor_gt 0.0776
_refine_ls_shift/su_max 0.001
_refine_ls_shift/su_mean 0.000
_refine_ls_structure_factor_coef Fsqd
_refine_ls_weighting_details 'calc w=1/[\s^2^(Fo^2^)+(0.1101P)^2^+13.3318P] where P=(Fo^2^+2Fc^2^)/3'
_refine_ls_weighting_scheme calc
_refine_ls_wR_factor_gt 0.2000
_refine_ls_wR_factor_ref 0.2336
_reflns_number_gt 8830
_reflns_number_total 13903
_reflns_threshold_expression >2sigma(I)
_cod_data_source_file c1dt11208b.txt
_cod_data_source_block cpr084
_cod_depositor_comments
;
The following automatic conversions were performed:

'_symmetry_cell_setting' value 'Monoclinic' changed to 'monoclinic'
according to /home/saulius/struct/CIF-dictionaries/cif_core.dic
dictionary named 'cif_core.dic' version 2.4.1 from 2010-06-29.

Automatic conversion script
Id: cif_fix_values 1715 2011-07-08 13:25:40Z adriana 
;
_cod_original_sg_symbol_H-M 'P 21/n'
_cod_database_code 7017084

loop_
_symmetry_equiv_pos_as_xyz
'x, y, z'
'-x+1/2, y+1/2, -z+1/2'
'-x, -y, -z'
'x-1/2, -y-1/2, z-1/2'

loop_
_atom_site_label
_atom_site_type_symbol
_atom_site_fract_x
_atom_site_fract_y
_atom_site_fract_z
_atom_site_U_iso_or_equiv
_atom_site_adp_type
_atom_site_occupancy
_atom_site_symmetry_multiplicity
_atom_site_calc_flag
_atom_site_refinement_flags
_atom_site_disorder_assembly
_atom_site_disorder_group
O1 O 0.58728(18) 0.04812(10) 0.75519(17) 0.0274(7) Uani 1 1 d . . .
H101 H 0.5376 0.0529 0.7528 0.041 Uiso 1 1 calc R . .
O2 O 0.70206(17) -0.00365(10) 0.88439(17) 0.0266(7) Uani 1 1 d . . .
O3 O 0.60530(17) 0.02022(10) 0.97604(16) 0.0261(7) Uani 1 1 d . . .
H103 H 0.6391 0.0016 0.9638 0.039 Uiso 1 1 calc R . .
O4 O 0.47650(16) 0.06733(10) 0.84686(15) 0.0220(6) Uani 1 1 d . . .
O5 O 0.4819(2) -0.14913(12) 0.59110(18) 0.0391(8) Uani 1 1 d . . .
O6 O 0.4063(2) -0.06354(12) 0.53642(17) 0.0372(8) Uani 1 1 d . . .
N1 N 0.5927(2) -0.11397(13) 0.8138(2) 0.0298(8) Uani 1 1 d . . .
N2 N 0.3638(2) 0.02587(13) 0.6976(2) 0.0264(8) Uani 1 1 d . . .
C1 C 0.6224(3) 0.08983(15) 0.7387(2) 0.0224(9) Uani 1 1 d . . .
C2 C 0.5787(2) 0.13224(15) 0.7226(2) 0.0220(9) Uani 1 1 d . . .
C3 C 0.6177(3) 0.17282(16) 0.7038(2) 0.0257(9) Uani 1 1 d . . .
H3 H 0.5872 0.2016 0.6917 0.031 Uiso 1 1 calc R . .
C4 C 0.7000(3) 0.17280(17) 0.7020(2) 0.0299(10) Uani 1 1 d . . .
C5 C 0.7416(3) 0.12924(17) 0.7189(2) 0.0288(10) Uani 1 1 d . . .
H5 H 0.7975 0.1280 0.7175 0.035 Uiso 1 1 calc R . .
C6 C 0.7052(2) 0.08788(16) 0.7375(2) 0.0234(9) Uani 1 1 d . . .
C7 C 0.7444(3) 0.21841(18) 0.6871(3) 0.0380(12) Uani 1 1 d . . .
C8 C 0.6839(4) 0.2586(2) 0.6523(5) 0.077(2) Uani 1 1 d . . .
H8A H 0.6470 0.2479 0.6020 0.116 Uiso 1 1 calc R . .
H8B H 0.7143 0.2868 0.6426 0.116 Uiso 1 1 calc R . .
H8C H 0.6518 0.2667 0.6903 0.116 Uiso 1 1 calc R . .
C9 C 0.7967(4) 0.2081(2) 0.6286(3) 0.0560(16) Uani 1 1 d . . .
H9A H 0.8393 0.1848 0.6523 0.084 Uiso 1 1 calc R . .
H9B H 0.8223 0.2377 0.6171 0.084 Uiso 1 1 calc R . .
H9C H 0.7617 0.1951 0.5790 0.084 Uiso 1 1 calc R . .
C10 C 0.7998(4) 0.2352(2) 0.7672(3) 0.0596(17) Uani 1 1 d . . .
H10A H 0.7662 0.2416 0.8045 0.089 Uiso 1 1 calc R . .
H10B H 0.8286 0.2644 0.7591 0.089 Uiso 1 1 calc R . .
H10C H 0.8399 0.2101 0.7892 0.089 Uiso 1 1 calc R . .
C11 C 0.7547(3) 0.04229(16) 0.7574(2) 0.0254(9) Uani 1 1 d . . .
H11A H 0.7918 0.0392 0.7217 0.030 Uiso 1 1 calc R . .
H11B H 0.7171 0.0145 0.7480 0.030 Uiso 1 1 calc R . .
C12 C 0.7775(2) 0.01958(15) 0.9044(2) 0.0236(9) Uani 1 1 d . . .
C13 C 0.8056(2) 0.04189(15) 0.8442(2) 0.0234(9) Uani 1 1 d . . .
C14 C 0.8795(3) 0.06658(16) 0.8672(2) 0.0262(9) Uani 1 1 d . . .
H14 H 0.9007 0.0809 0.8270 0.031 Uiso 1 1 calc R . .
C16 C 0.8905(3) 0.05020(15) 1.0039(2) 0.0257(9) Uani 1 1 d . . .
H16 H 0.9189 0.0535 1.0585 0.031 Uiso 1 1 calc R . .
C15 C 0.9237(3) 0.07131(15) 0.9461(2) 0.0259(9) Uani 1 1 d . . .
C17 C 0.8174(3) 0.02455(15) 0.9841(2) 0.0231(9) Uani 1 1 d . . .
C18 C 1.0017(3) 0.10142(17) 0.9677(3) 0.0330(11) Uani 1 1 d . . .
C19 C 1.0544(3) 0.0908(3) 0.9104(4) 0.0686(19) Uani 1 1 d . . .
H19A H 1.1068 0.1078 0.9280 0.103 Uiso 1 1 calc R . .
H19B H 1.0258 0.1015 0.8567 0.103 Uiso 1 1 calc R . .
H19C H 1.0646 0.0564 0.9097 0.103 Uiso 1 1 calc R . .
C20 C 1.0531(4) 0.0911(3) 1.0523(4) 0.0648(18) Uani 1 1 d . . .
H20A H 1.0232 0.1016 1.0909 0.097 Uiso 1 1 calc R . .
H20B H 1.1052 0.1085 1.0619 0.097 Uiso 1 1 calc R . .
H20C H 1.0639 0.0567 1.0585 0.097 Uiso 1 1 calc R . .
C21 C 0.9767(4) 0.1539(2) 0.9599(4) 0.0574(16) Uani 1 1 d . . .
H21A H 0.9436 0.1612 0.9973 0.086 Uiso 1 1 calc R . .
H21B H 0.9446 0.1603 0.9053 0.086 Uiso 1 1 calc R . .
H21C H 1.0260 0.1740 0.9722 0.086 Uiso 1 1 calc R . .
C22 C 0.7813(3) 0.00519(16) 1.0496(2) 0.0264(9) Uani 1 1 d . . .
H22A H 0.8265 -0.0049 1.0954 0.032 Uiso 1 1 calc R . .
H22B H 0.7478 -0.0234 1.0295 0.032 Uiso 1 1 calc R . .
C23 C 0.6445(3) 0.04754(14) 1.0399(2) 0.0218(9) Uani 1 1 d . . .
C24 C 0.7280(3) 0.04160(15) 1.0784(2) 0.0233(9) Uani 1 1 d . . .
C25 C 0.7616(3) 0.06957(16) 1.1450(2) 0.0257(9) Uani 1 1 d . . .
H25 H 0.8183 0.0663 1.1705 0.031 Uiso 1 1 calc R . .
C26 C 0.7156(3) 0.10206(15) 1.1755(2) 0.0253(9) Uani 1 1 d . . .
C27 C 0.6330(3) 0.10697(15) 1.1359(2) 0.0244(9) Uani 1 1 d . . .
H27 H 0.6002 0.1289 1.1558 0.029 Uiso 1 1 calc R . .
C28 C 0.5972(2) 0.08052(14) 1.0677(2) 0.0211(9) Uani 1 1 d . . .
C29 C 0.7517(3) 0.13175(18) 1.2509(3) 0.0380(12) Uani 1 1 d . . .
C30 C 0.8445(3) 0.1243(2) 1.2819(3) 0.0547(15) Uani 1 1 d . . .
H30A H 0.8557 0.0907 1.2972 0.082 Uiso 1 1 calc R . .
H30B H 0.8658 0.1448 1.3284 0.082 Uiso 1 1 calc R . .
H30C H 0.8714 0.1325 1.2398 0.082 Uiso 1 1 calc R . .
C31 C 0.7112(3) 0.1164(2) 1.3168(3) 0.0544(16) Uani 1 1 d . . .
H31A H 0.6516 0.1203 1.2978 0.082 Uiso 1 1 calc R . .
H31B H 0.7319 0.1364 1.3641 0.082 Uiso 1 1 calc R . .
H31C H 0.7242 0.0828 1.3305 0.082 Uiso 1 1 calc R . .
C32 C 0.7345(5) 0.1849(2) 1.2313(4) 0.0688(19) Uani 1 1 d . . .
H32A H 0.7585 0.1942 1.1877 0.103 Uiso 1 1 calc R . .
H32B H 0.7589 0.2042 1.2786 0.103 Uiso 1 1 calc R . .
H32C H 0.6751 0.1903 1.2152 0.103 Uiso 1 1 calc R . .
C33 C 0.5096(2) 0.08907(15) 1.0207(2) 0.0226(9) Uani 1 1 d . . .
H33A H 0.4770 0.1008 1.0569 0.027 Uiso 1 1 calc R . .
H33B H 0.4851 0.0586 0.9968 0.027 Uiso 1 1 calc R . .
C34 C 0.4915(2) 0.11441(14) 0.8739(2) 0.0207(9) Uani 1 1 d . . .
C35 C 0.5068(2) 0.12576(14) 0.9549(2) 0.0212(9) Uani 1 1 d . . .
C36 C 0.5247(3) 0.17326(16) 0.9772(3) 0.0272(10) Uani 1 1 d . . .
H36 H 0.5349 0.1814 1.0320 0.033 Uiso 1 1 calc R . .
C37 C 0.5285(3) 0.20912(15) 0.9231(3) 0.0274(10) Uani 1 1 d . . .
C38 C 0.5131(3) 0.19591(15) 0.8433(2) 0.0259(9) Uani 1 1 d . . .
H38 H 0.5145 0.2198 0.8047 0.031 Uiso 1 1 calc R . .
C39 C 0.4960(2) 0.14922(15) 0.8178(2) 0.0218(9) Uani 1 1 d . . .
C40 C 0.5533(3) 0.26069(16) 0.9482(3) 0.0364(11) Uani 1 1 d . . .
C41 C 0.5610(4) 0.2692(2) 1.0357(3) 0.0605(17) Uani 1 1 d . . .
H41A H 0.5775 0.3024 1.0491 0.091 Uiso 1 1 calc R . .
H41B H 0.6025 0.2476 1.0674 0.091 Uiso 1 1 calc R . .
H41C H 0.5081 0.2631 1.0474 0.091 Uiso 1 1 calc R . .
C42 C 0.4923(4) 0.29558(19) 0.8986(3) 0.0515(14) Uani 1 1 d . . .
H42A H 0.4385 0.2909 0.9092 0.077 Uiso 1 1 calc R . .
H42B H 0.4880 0.2901 0.8419 0.077 Uiso 1 1 calc R . .
H42C H 0.5110 0.3284 0.9127 0.077 Uiso 1 1 calc R . .
C43 C 0.6376(3) 0.2710(2) 0.9309(4) 0.0584(16) Uani 1 1 d . . .
H43A H 0.6538 0.3041 0.9455 0.088 Uiso 1 1 calc R . .
H43B H 0.6332 0.2662 0.8740 0.088 Uiso 1 1 calc R . .
H43C H 0.6789 0.2492 0.9623 0.088 Uiso 1 1 calc R . .
C44 C 0.4916(3) 0.13637(16) 0.7315(2) 0.0240(9) Uani 1 1 d . . .
H44A H 0.4624 0.1057 0.7174 0.029 Uiso 1 1 calc R . .
H44B H 0.4615 0.1614 0.6953 0.029 Uiso 1 1 calc R . .
C45 C 0.7002(3) -0.05309(15) 0.8601(3) 0.0282(10) Uani 1 1 d . . .
H45A H 0.7240 -0.0741 0.9062 0.034 Uiso 1 1 calc R . .
H45B H 0.7307 -0.0577 0.8189 0.034 Uiso 1 1 calc R . .
C47 C 0.5471(3) -0.12510(16) 0.7460(2) 0.0267(10) Uani 1 1 d . . .
H47 H 0.5322 -0.1007 0.7069 0.032 Uiso 1 1 calc R . .
C46 C 0.6095(3) -0.06311(16) 0.8266(3) 0.0294(10) Uani 1 1 d . . .
H46A H 0.5789 -0.0507 0.8640 0.035 Uiso 1 1 calc R . .
H46B H 0.5898 -0.0460 0.7753 0.035 Uiso 1 1 calc R . .
C48 C 0.5163(3) -0.17356(16) 0.7247(3) 0.0294(10) Uani 1 1 d . . .
C49 C 0.5179(3) -0.20841(17) 0.7825(3) 0.0344(11) Uani 1 1 d . . .
H49 H 0.5434 -0.2017 0.8369 0.041 Uiso 1 1 calc R . .
C50 C 0.4825(3) -0.25276(18) 0.7615(3) 0.0417(12) Uani 1 1 d . . .
H50 H 0.4839 -0.2764 0.8012 0.050 Uiso 1 1 calc R . .
C51 C 0.4454(3) -0.26236(19) 0.6826(3) 0.0444(13) Uani 1 1 d . . .
H51 H 0.4206 -0.2927 0.6682 0.053 Uiso 1 1 calc R . .
C52 C 0.4438(3) -0.22901(19) 0.6246(3) 0.0435(13) Uani 1 1 d . . .
H52 H 0.4188 -0.2364 0.5704 0.052 Uiso 1 1 calc R . .
C53 C 0.4784(3) -0.18458(17) 0.6449(3) 0.0328(11) Uani 1 1 d . . .
C54 C 0.4162(3) -0.14677(19) 0.5199(3) 0.0410(12) Uani 1 1 d . . .
H54A H 0.3629 -0.1506 0.5332 0.049 Uiso 1 1 calc R . .
H54B H 0.4219 -0.1727 0.4829 0.049 Uiso 1 1 calc R . .
C55 C 0.4197(3) -0.09942(18) 0.4816(3) 0.0388(12) Uani 1 1 d . . .
H55A H 0.4739 -0.0948 0.4705 0.047 Uiso 1 1 calc R . .
H55B H 0.3769 -0.0974 0.4306 0.047 Uiso 1 1 calc R . .
C56 C 0.3931(3) -0.01778(18) 0.5097(3) 0.0327(11) Uani 1 1 d . . .
C57 C 0.3890(3) -0.0032(2) 0.4316(3) 0.0414(13) Uani 1 1 d . . .
H57 H 0.3993 -0.0254 0.3938 0.050 Uiso 1 1 calc R . .
C58 C 0.3697(4) 0.0437(2) 0.4103(3) 0.0486(14) Uani 1 1 d . . .
H58 H 0.3662 0.0536 0.3571 0.058 Uiso 1 1 calc R . .
C59 C 0.3554(4) 0.0767(2) 0.4643(3) 0.0510(15) Uani 1 1 d . . .
H59 H 0.3412 0.1087 0.4483 0.061 Uiso 1 1 calc R . .
C60 C 0.3620(3) 0.06242(18) 0.5415(3) 0.0389(12) Uani 1 1 d . . .
H60 H 0.3527 0.0851 0.5791 0.047 Uiso 1 1 calc R . .
C61 C 0.3817(3) 0.01594(17) 0.5659(2) 0.0298(10) Uani 1 1 d . . .
C62 C 0.3929(3) 0.00170(16) 0.6502(2) 0.0252(9) Uani 1 1 d . . .
H62 H 0.4229 -0.0266 0.6690 0.030 Uiso 1 1 calc R . .
C63 C 0.3785(3) 0.00935(15) 0.7802(2) 0.0261(9) Uani 1 1 d . . .
H63A H 0.4264 -0.0123 0.7928 0.031 Uiso 1 1 calc R . .
H63B H 0.3302 -0.0088 0.7865 0.031 Uiso 1 1 calc R . .
C64 C 0.3940(3) 0.05105(15) 0.8375(2) 0.0257(9) Uani 1 1 d . . .
H64A H 0.3550 0.0772 0.8165 0.031 Uiso 1 1 calc R . .
H64B H 0.3861 0.0410 0.8898 0.031 Uiso 1 1 calc R . .
C101 C 0.7275(4) 0.1465(2) 0.9343(3) 0.0384(12) Uani 1 1 d DU . .
O101 O 0.7519(3) 0.16515(13) 1.01572(19) 0.0510(10) Uani 1 1 d DU . .
H204 H 0.7351 0.1466 1.0463 0.077 Uiso 1 1 calc R . .
C222 C 0.9067(4) 0.0681(2) 0.5715(4) 0.0593(16) Uani 1 1 d . . .
H222 H 0.9365 0.0379 0.5660 0.071 Uiso 1 1 calc R . .
C333 C 1.1796(4) 0.0565(2) 0.6586(4) 0.0683(18) Uani 1 1 d . . .
H333 H 1.2384 0.0493 0.6614 0.082 Uiso 1 1 calc R . .
C444 C 1.3117(4) 0.1849(2) 0.9061(4) 0.0588(16) Uani 1 1 d . . .
C555 C 1.3634(4) 0.2476(2) 0.5731(4) 0.0564(16) Uani 1 1 d . . .
Cl4 Cl 0.80284(10) 0.05479(8) 0.55395(11) 0.0794(6) Uani 1 1 d . . .
Cl5 Cl 0.92356(16) 0.10825(13) 0.50298(13) 0.1518(14) Uani 1 1 d . . .
Cl6 Cl 0.94675(10) 0.09031(9) 0.66750(10) 0.0914(7) Uani 1 1 d . . .
Cl7 Cl 1.15471(13) 0.11267(7) 0.61849(12) 0.0857(6) Uani 1 1 d . . .
Cl8 Cl 1.16308(12) 0.05459(8) 0.75692(10) 0.0819(6) Uani 1 1 d . . .
Cl9 Cl 1.11531(17) 0.01185(8) 0.60183(14) 0.1055(8) Uani 1 1 d . . .
Cl11 Cl 1.28546(13) 0.24134(7) 0.93358(12) 0.0861(6) Uani 1 1 d . A .
Cl2A Cl 1.25423(18) 0.17669(12) 0.80373(19) 0.0954(11) Uani 0.791(4) 1 d P A 1
Cl2B Cl 1.2444(4) 0.1531(3) 0.8503(5) 0.051(2) Uani 0.209(4) 1 d P A 2
Cl3A Cl 1.2906(2) 0.13499(17) 0.9558(3) 0.0815(19) Uani 0.622(9) 1 d P A 1
Cl3B Cl 1.3226(4) 0.1597(2) 1.0115(5) 0.069(3) Uani 0.378(9) 1 d P A 2
Cl1A Cl 1.3069(8) 0.2038(9) 0.6117(14) 0.068(4) Uani 0.62(10) 1 d P B 1
Cl1B Cl 1.318(3) 0.2149(18) 0.632(4) 0.087(7) Uani 0.38(10) 1 d P B 2
Cl13 Cl 1.44338(11) 0.27503(7) 0.64536(10) 0.0729(5) Uani 1 1 d . B 2
Cl15 Cl 1.40266(14) 0.21884(7) 0.50223(13) 0.0878(6) Uani 1 1 d . B 2
C111 C 0.8602(11) -0.0652(5) 0.6725(7) 0.1272(10) Uani 0.791(4) 1 d P A 1
H111 H 0.8098 -0.0448 0.6588 0.153 Uiso 0.791(4) 1 calc PR A 1
Cl1 Cl 0.8382(3) -0.11676(13) 0.71803(19) 0.1272(10) Uani 0.791(4) 1 d P A 1
Cl2 Cl 0.8876(3) -0.07728(16) 0.5887(3) 0.1272(10) Uani 0.791(4) 1 d P A 1
Cl3 Cl 0.9405(3) -0.03344(15) 0.7486(2) 0.1272(10) Uani 0.791(4) 1 d P A 1
C102 C 0.938(4) -0.0842(18) 0.699(3) 0.1272(10) Uani 0.209(4) 1 d P A 2
H102 H 0.9922 -0.0991 0.7002 0.153 Uiso 0.209(4) 1 calc PR A 2
Cl01 Cl 0.9087(12) -0.1310(5) 0.7406(8) 0.1272(10) Uani 0.209(4) 1 d P A 2
Cl02 Cl 0.9242(13) -0.0673(6) 0.6007(10) 0.1272(10) Uani 0.209(4) 1 d P A 2
Cl03 Cl 0.9790(13) -0.0407(6) 0.7449(9) 0.1272(10) Uani 0.209(4) 1 d P A 2
H201 H 0.745(4) 0.172(3) 0.906(4) 0.08(2) Uiso 1 1 d . . .
H203 H 0.670(5) 0.138(3) 0.914(5) 0.11(3) Uiso 1 1 d . . .
H202 H 0.758(4) 0.117(2) 0.931(3) 0.055(16) Uiso 1 1 d . . .
H444 H 1.326(4) 0.272(2) 0.549(3) 0.059(17) Uiso 1 1 d . . .
H555 H 1.372(4) 0.182(2) 0.900(3) 0.062(17) Uiso 1 1 d . . .

loop_
_atom_site_aniso_label
_atom_site_aniso_U_11
_atom_site_aniso_U_22
_atom_site_aniso_U_33
_atom_site_aniso_U_23
_atom_site_aniso_U_13
_atom_site_aniso_U_12
O1 0.0239(15) 0.0262(17) 0.0339(16) 0.0039(13) 0.0110(13) 0.0018(13)
O2 0.0244(15) 0.0254(16) 0.0311(16) -0.0057(12) 0.0095(13) -0.0030(13)
O3 0.0240(15) 0.0272(17) 0.0260(15) -0.0077(12) 0.0042(13) 0.0013(13)
O4 0.0207(14) 0.0205(15) 0.0264(14) -0.0010(11) 0.0091(12) -0.0011(12)
O5 0.0409(19) 0.043(2) 0.0296(16) -0.0066(14) 0.0025(15) -0.0069(16)
O6 0.049(2) 0.043(2) 0.0213(15) -0.0093(14) 0.0118(15) -0.0008(17)
N1 0.035(2) 0.025(2) 0.029(2) -0.0014(15) 0.0072(17) -0.0051(17)
N2 0.0263(19) 0.030(2) 0.0233(18) -0.0016(15) 0.0082(16) -0.0061(17)
C1 0.025(2) 0.029(2) 0.0129(18) -0.0022(16) 0.0049(17) -0.0042(19)
C2 0.022(2) 0.029(2) 0.0140(18) 0.0010(16) 0.0023(17) -0.0010(19)
C3 0.027(2) 0.028(2) 0.020(2) 0.0031(17) 0.0030(18) -0.001(2)
C4 0.031(2) 0.037(3) 0.021(2) 0.0052(18) 0.0046(19) -0.009(2)
C5 0.023(2) 0.043(3) 0.022(2) 0.0035(19) 0.0080(18) 0.000(2)
C6 0.024(2) 0.033(2) 0.0127(18) -0.0007(16) 0.0039(17) 0.0006(19)
C7 0.034(3) 0.039(3) 0.040(3) 0.007(2) 0.007(2) -0.011(2)
C8 0.060(4) 0.046(4) 0.121(6) 0.032(4) 0.015(4) -0.014(3)
C9 0.068(4) 0.058(4) 0.049(3) 0.003(3) 0.027(3) -0.028(3)
C10 0.069(4) 0.065(4) 0.048(3) -0.009(3) 0.021(3) -0.036(3)
C11 0.024(2) 0.034(3) 0.019(2) -0.0026(17) 0.0067(18) 0.000(2)
C12 0.022(2) 0.021(2) 0.029(2) 0.0001(17) 0.0088(18) 0.0019(18)
C13 0.021(2) 0.024(2) 0.026(2) -0.0021(17) 0.0080(18) 0.0062(18)
C14 0.023(2) 0.030(2) 0.028(2) 0.0040(18) 0.0114(19) 0.0042(19)
C16 0.024(2) 0.026(2) 0.025(2) 0.0005(17) 0.0039(18) 0.0058(19)
C15 0.022(2) 0.026(2) 0.029(2) 0.0010(18) 0.0057(19) 0.0068(19)
C17 0.024(2) 0.024(2) 0.023(2) 0.0034(17) 0.0092(18) 0.0074(19)
C18 0.023(2) 0.035(3) 0.039(3) 0.000(2) 0.006(2) -0.001(2)
C19 0.032(3) 0.090(5) 0.092(5) -0.024(4) 0.030(3) -0.016(3)
C20 0.044(3) 0.078(5) 0.057(4) 0.012(3) -0.015(3) -0.028(3)
C21 0.043(3) 0.040(3) 0.084(4) 0.000(3) 0.007(3) -0.011(3)
C22 0.027(2) 0.027(2) 0.026(2) 0.0036(18) 0.0079(19) 0.0039(19)
C23 0.028(2) 0.020(2) 0.0184(19) 0.0027(16) 0.0068(18) -0.0048(18)
C24 0.028(2) 0.024(2) 0.021(2) 0.0074(16) 0.0116(18) 0.0019(19)
C25 0.022(2) 0.033(3) 0.020(2) 0.0038(17) 0.0021(18) -0.004(2)
C26 0.032(2) 0.025(2) 0.021(2) -0.0015(17) 0.0089(19) -0.008(2)
C27 0.032(2) 0.021(2) 0.022(2) 0.0016(16) 0.0108(19) -0.0017(19)
C28 0.023(2) 0.022(2) 0.0189(19) 0.0051(16) 0.0060(17) -0.0010(18)
C29 0.042(3) 0.041(3) 0.030(2) -0.011(2) 0.007(2) -0.013(2)
C30 0.045(3) 0.071(4) 0.045(3) -0.023(3) 0.005(3) -0.022(3)
C31 0.050(3) 0.089(5) 0.025(3) -0.019(3) 0.010(2) -0.020(3)
C32 0.102(5) 0.041(4) 0.057(4) -0.024(3) 0.009(4) -0.022(4)
C33 0.024(2) 0.025(2) 0.022(2) -0.0014(17) 0.0118(18) -0.0032(18)
C34 0.016(2) 0.018(2) 0.027(2) 0.0011(16) 0.0046(17) 0.0016(17)
C35 0.019(2) 0.021(2) 0.025(2) 0.0020(16) 0.0069(17) 0.0033(17)
C36 0.028(2) 0.030(3) 0.025(2) -0.0002(18) 0.0091(19) 0.004(2)
C37 0.027(2) 0.019(2) 0.036(2) 0.0005(18) 0.007(2) 0.0054(19)
C38 0.029(2) 0.021(2) 0.027(2) 0.0061(17) 0.0039(19) 0.0007(19)
C39 0.016(2) 0.026(2) 0.023(2) 0.0019(17) 0.0043(17) 0.0005(18)
C40 0.046(3) 0.022(2) 0.038(3) -0.0014(19) 0.004(2) -0.002(2)
C41 0.096(5) 0.028(3) 0.049(3) -0.012(2) 0.004(3) -0.011(3)
C42 0.059(4) 0.028(3) 0.061(3) 0.001(2) 0.004(3) 0.011(3)
C43 0.045(3) 0.036(3) 0.091(5) -0.004(3) 0.012(3) -0.009(3)
C44 0.023(2) 0.026(2) 0.022(2) 0.0038(17) 0.0027(17) 0.0006(19)
C45 0.036(3) 0.021(2) 0.027(2) -0.0045(17) 0.008(2) -0.001(2)
C47 0.026(2) 0.030(2) 0.026(2) -0.0022(18) 0.0088(19) 0.001(2)
C46 0.033(2) 0.030(3) 0.025(2) -0.0046(18) 0.007(2) -0.004(2)
C48 0.025(2) 0.029(3) 0.034(2) -0.0081(19) 0.008(2) 0.002(2)
C49 0.033(3) 0.031(3) 0.041(3) -0.005(2) 0.013(2) 0.001(2)
C50 0.043(3) 0.031(3) 0.057(3) -0.003(2) 0.023(3) -0.002(2)
C51 0.043(3) 0.030(3) 0.064(4) -0.020(3) 0.020(3) -0.010(2)
C52 0.043(3) 0.047(3) 0.042(3) -0.019(2) 0.015(2) -0.008(3)
C53 0.030(2) 0.031(3) 0.038(3) -0.009(2) 0.010(2) -0.003(2)
C54 0.037(3) 0.051(3) 0.030(2) -0.019(2) 0.001(2) 0.001(2)
C55 0.039(3) 0.051(3) 0.025(2) -0.013(2) 0.005(2) 0.006(2)
C56 0.028(2) 0.045(3) 0.025(2) -0.001(2) 0.0070(19) -0.005(2)
C57 0.042(3) 0.058(4) 0.025(2) -0.009(2) 0.010(2) -0.013(3)
C58 0.060(4) 0.062(4) 0.022(2) 0.004(2) 0.007(2) -0.021(3)
C59 0.071(4) 0.044(3) 0.033(3) 0.008(2) 0.003(3) -0.013(3)
C60 0.045(3) 0.040(3) 0.030(2) -0.001(2) 0.005(2) -0.007(2)
C61 0.024(2) 0.040(3) 0.024(2) -0.0027(19) 0.0033(18) -0.008(2)
C62 0.025(2) 0.026(2) 0.023(2) -0.0017(17) 0.0027(18) -0.0030(19)
C63 0.030(2) 0.023(2) 0.026(2) 0.0009(17) 0.0081(19) -0.0042(19)
C64 0.026(2) 0.027(2) 0.027(2) -0.0039(17) 0.0112(19) -0.0101(19)
C101 0.042(3) 0.036(3) 0.036(3) -0.002(2) 0.008(2) 0.002(3)
O101 0.074(3) 0.043(2) 0.0355(18) -0.0031(16) 0.0120(19) -0.022(2)
C222 0.051(4) 0.076(4) 0.060(4) 0.008(3) 0.031(3) 0.003(3)
C333 0.054(4) 0.070(5) 0.074(4) 0.017(3) 0.004(3) 0.020(3)
C444 0.037(3) 0.067(4) 0.072(4) 0.019(3) 0.013(3) 0.011(3)
C555 0.056(4) 0.052(4) 0.064(4) 0.022(3) 0.020(3) 0.022(3)
Cl4 0.0536(9) 0.1130(16) 0.0794(12) -0.0111(10) 0.0310(9) -0.0140(10)
Cl5 0.1130(18) 0.258(4) 0.0731(13) 0.0741(18) 0.0031(13) -0.085(2)
Cl6 0.0523(10) 0.172(2) 0.0516(9) 0.0007(11) 0.0161(8) 0.0116(12)
Cl7 0.0928(14) 0.0764(13) 0.0846(12) 0.0286(10) 0.0169(11) 0.0059(11)
Cl8 0.0704(11) 0.1134(16) 0.0623(10) 0.0231(10) 0.0178(9) 0.0062(11)
Cl9 0.147(2) 0.0768(14) 0.1003(15) -0.0155(11) 0.0453(15) 0.0045(14)
Cl11 0.1015(15) 0.0829(13) 0.0816(12) -0.0253(10) 0.0375(11) -0.0008(11)
Cl2A 0.0881(19) 0.114(2) 0.0702(18) -0.0282(17) -0.0055(15) 0.0328(17)
Cl2B 0.040(4) 0.074(5) 0.037(4) -0.016(4) 0.004(3) 0.019(4)
Cl3A 0.074(2) 0.084(3) 0.100(4) 0.042(3) 0.047(2) 0.012(2)
Cl3B 0.075(4) 0.059(4) 0.088(5) 0.036(3) 0.048(4) 0.026(3)
Cl1A 0.040(3) 0.072(5) 0.092(6) 0.046(4) 0.014(3) 0.008(3)
Cl1B 0.060(10) 0.086(11) 0.120(13) 0.032(12) 0.034(9) 0.032(8)
Cl13 0.0775(11) 0.0720(11) 0.0598(9) 0.0120(8) 0.0006(8) 0.0180(9)
Cl15 0.1020(15) 0.0754(13) 0.0988(14) -0.0227(10) 0.0488(12) 0.0015(11)
C111 0.199(3) 0.1022(14) 0.0932(11) 0.0082(9) 0.0611(16) 0.0271(15)
Cl1 0.199(3) 0.1022(14) 0.0932(11) 0.0082(9) 0.0611(16) 0.0271(15)
Cl2 0.199(3) 0.1022(14) 0.0932(11) 0.0082(9) 0.0611(16) 0.0271(15)
Cl3 0.199(3) 0.1022(14) 0.0932(11) 0.0082(9) 0.0611(16) 0.0271(15)
C102 0.199(3) 0.1022(14) 0.0932(11) 0.0082(9) 0.0611(16) 0.0271(15)
Cl01 0.199(3) 0.1022(14) 0.0932(11) 0.0082(9) 0.0611(16) 0.0271(15)
Cl02 0.199(3) 0.1022(14) 0.0932(11) 0.0082(9) 0.0611(16) 0.0271(15)
Cl03 0.199(3) 0.1022(14) 0.0932(11) 0.0082(9) 0.0611(16) 0.0271(15)

loop_
_atom_type_symbol
_atom_type_description
_atom_type_scat_dispersion_real
_atom_type_scat_dispersion_imag
_atom_type_scat_source
C C 0.0033 0.0016 'International Tables Vol C Tables 4.2.6.8 and 6.1.1.4'
H H 0.0000 0.0000 'International Tables Vol C Tables 4.2.6.8 and 6.1.1.4'
N N 0.0061 0.0033 'International Tables Vol C Tables 4.2.6.8 and 6.1.1.4'
O O 0.0106 0.0060 'International Tables Vol C Tables 4.2.6.8 and 6.1.1.4'
Cl Cl 0.1484 0.1585 'International Tables Vol C Tables 4.2.6.8 and 6.1.1.4'

loop_
_geom_angle_atom_site_label_1
_geom_angle_atom_site_label_2
_geom_angle_atom_site_label_3
_geom_angle
C1 O1 H101 109.5
C12 O2 C45 118.0(3)
C23 O3 H103 109.5
C34 O4 C64 115.0(3)
C53 O5 C54 117.4(4)
C56 O6 C55 118.1(3)
C47 N1 C46 115.4(4)
C62 N2 C63 118.3(4)
O1 C1 C2 122.2(4)
O1 C1 C6 117.1(4)
C2 C1 C6 120.7(4)
C1 C2 C3 119.0(4)
C1 C2 C44 121.5(4)
C3 C2 C44 119.3(4)
C2 C3 C4 122.5(4)
C2 C3 H3 118.7
C4 C3 H3 118.7
C3 C4 C5 116.4(4)
C3 C4 C7 122.3(4)
C5 C4 C7 121.2(4)
C6 C5 C4 123.2(4)
C6 C5 H5 118.4
C4 C5 H5 118.4
C5 C6 C1 118.2(4)
C5 C6 C11 120.3(4)
C1 C6 C11 121.5(4)
C9 C7 C8 108.5(5)
C9 C7 C4 110.1(4)
C8 C7 C4 111.8(4)
C9 C7 C10 109.7(4)
C8 C7 C10 108.7(5)
C4 C7 C10 108.1(4)
C7 C8 H8A 109.5
C7 C8 H8B 109.5
H8A C8 H8B 109.5
C7 C8 H8C 109.5
H8A C8 H8C 109.5
H8B C8 H8C 109.5
C7 C9 H9A 109.5
C7 C9 H9B 109.5
H9A C9 H9B 109.5
C7 C9 H9C 109.5
H9A C9 H9C 109.5
H9B C9 H9C 109.5
C7 C10 H10A 109.5
C7 C10 H10B 109.5
H10A C10 H10B 109.5
C7 C10 H10C 109.5
H10A C10 H10C 109.5
H10B C10 H10C 109.5
C6 C11 C13 111.6(3)
C6 C11 H11A 109.3
C13 C11 H11A 109.3
C6 C11 H11B 109.3
C13 C11 H11B 109.3
H11A C11 H11B 108.0
C17 C12 O2 118.5(4)
C17 C12 C13 122.1(4)
O2 C12 C13 119.0(4)
C14 C13 C12 117.2(4)
C14 C13 C11 120.9(4)
C12 C13 C11 121.8(4)
C15 C14 C13 123.0(4)
C15 C14 H14 118.5
C13 C14 H14 118.5
C17 C16 C15 122.3(4)
C17 C16 H16 118.9
C15 C16 H16 118.9
C14 C15 C16 117.1(4)
C14 C15 C18 120.4(4)
C16 C15 C18 122.4(4)
C12 C17 C16 118.1(4)
C12 C17 C22 121.8(4)
C16 C17 C22 120.0(4)
C21 C18 C19 108.9(5)
C21 C18 C15 108.0(4)
C19 C18 C15 110.1(4)
C21 C18 C20 110.0(5)
C19 C18 C20 107.9(5)
C15 C18 C20 112.0(4)
C18 C19 H19A 109.5
C18 C19 H19B 109.5
H19A C19 H19B 109.5
C18 C19 H19C 109.5
H19A C19 H19C 109.5
H19B C19 H19C 109.5
C18 C20 H20A 109.5
C18 C20 H20B 109.5
H20A C20 H20B 109.5
C18 C20 H20C 109.5
H20A C20 H20C 109.5
H20B C20 H20C 109.5
C18 C21 H21A 109.5
C18 C21 H21B 109.5
H21A C21 H21B 109.5
C18 C21 H21C 109.5
H21A C21 H21C 109.5
H21B C21 H21C 109.5
C17 C22 C24 112.9(3)
C17 C22 H22A 109.0
C24 C22 H22A 109.0
C17 C22 H22B 109.0
C24 C22 H22B 109.0
H22A C22 H22B 107.8
O3 C23 C28 116.9(4)
O3 C23 C24 122.4(4)
C28 C23 C24 120.7(4)
C25 C24 C23 118.2(4)
C25 C24 C22 119.9(4)
C23 C24 C22 121.8(4)
C26 C25 C24 122.5(4)
C26 C25 H25 118.7
C24 C25 H25 118.7
C25 C26 C27 117.6(4)
C25 C26 C29 122.7(4)
C27 C26 C29 119.7(4)
C26 C27 C28 121.8(4)
C26 C27 H27 119.1
C28 C27 H27 119.1
C23 C28 C27 119.1(4)
C23 C28 C33 119.2(4)
C27 C28 C33 121.6(4)
C30 C29 C31 108.1(4)
C30 C29 C26 111.8(4)
C31 C29 C26 109.1(4)
C30 C29 C32 109.1(5)
C31 C29 C32 109.9(5)
C26 C29 C32 108.9(4)
C29 C30 H30A 109.5
C29 C30 H30B 109.5
H30A C30 H30B 109.5
C29 C30 H30C 109.5
H30A C30 H30C 109.5
H30B C30 H30C 109.5
C29 C31 H31A 109.5
C29 C31 H31B 109.5
H31A C31 H31B 109.5
C29 C31 H31C 109.5
H31A C31 H31C 109.5
H31B C31 H31C 109.5
C29 C32 H32A 109.5
C29 C32 H32B 109.5
H32A C32 H32B 109.5
C29 C32 H32C 109.5
H32A C32 H32C 109.5
H32B C32 H32C 109.5
C28 C33 C35 110.4(3)
C28 C33 H33A 109.6
C35 C33 H33A 109.6
C28 C33 H33B 109.6
C35 C33 H33B 109.6
H33A C33 H33B 108.1
C39 C34 C35 120.9(4)
C39 C34 O4 117.5(3)
C35 C34 O4 121.5(3)
C36 C35 C34 117.8(4)
C36 C35 C33 118.0(4)
C34 C35 C33 124.1(4)
C37 C36 C35 123.1(4)
C37 C36 H36 118.5
C35 C36 H36 118.5
C36 C37 C38 116.9(4)
C36 C37 C40 123.0(4)
C38 C37 C40 120.1(4)
C39 C38 C37 122.5(4)
C39 C38 H38 118.7
C37 C38 H38 118.7
C38 C39 C34 118.8(4)
C38 C39 C44 119.2(4)
C34 C39 C44 121.6(4)
C41 C40 C42 109.9(4)
C41 C40 C37 112.4(4)
C42 C40 C37 110.4(4)
C41 C40 C43 108.5(5)
C42 C40 C43 107.0(4)
C37 C40 C43 108.4(4)
C40 C41 H41A 109.5
C40 C41 H41B 109.5
H41A C41 H41B 109.5
C40 C41 H41C 109.5
H41A C41 H41C 109.5
H41B C41 H41C 109.5
C40 C42 H42A 109.5
C40 C42 H42B 109.5
H42A C42 H42B 109.5
C40 C42 H42C 109.5
H42A C42 H42C 109.5
H42B C42 H42C 109.5
C40 C43 H43A 109.5
C40 C43 H43B 109.5
H43A C43 H43B 109.5
C40 C43 H43C 109.5
H43A C43 H43C 109.5
H43B C43 H43C 109.5
C2 C44 C39 108.3(3)
C2 C44 H44A 110.0
C39 C44 H44A 110.0
C2 C44 H44B 110.0
C39 C44 H44B 110.0
H44A C44 H44B 108.4
O2 C45 C46 103.5(3)
O2 C45 H45A 111.1
C46 C45 H45A 111.1
O2 C45 H45B 111.1
C46 C45 H45B 111.1
H45A C45 H45B 109.0
N1 C47 C48 123.5(4)
N1 C47 H47 118.2
C48 C47 H47 118.2
N1 C46 C45 112.2(4)
N1 C46 H46A 109.2
C45 C46 H46A 109.2
N1 C46 H46B 109.2
C45 C46 H46B 109.2
H46A C46 H46B 107.9
C49 C48 C53 118.4(4)
C49 C48 C47 121.8(4)
C53 C48 C47 119.6(4)
C50 C49 C48 120.7(5)
C50 C49 H49 119.6
C48 C49 H49 119.6
C51 C50 C49 119.4(5)
C51 C50 H50 120.3
C49 C50 H50 120.3
C52 C51 C50 121.1(5)
C52 C51 H51 119.5
C50 C51 H51 119.5
C51 C52 C53 120.0(5)
C51 C52 H52 120.0
C53 C52 H52 120.0
O5 C53 C52 124.5(4)
O5 C53 C48 115.1(4)
C52 C53 C48 120.4(5)
O5 C54 C55 108.4(4)
O5 C54 H54A 110.0
C55 C54 H54A 110.0
O5 C54 H54B 110.0
C55 C54 H54B 110.0
H54A C54 H54B 108.4
O6 C55 C54 107.2(4)
O6 C55 H55A 110.3
C54 C55 H55A 110.3
O6 C55 H55B 110.3
C54 C55 H55B 110.3
H55A C55 H55B 108.5
O6 C56 C57 124.5(4)
O6 C56 C61 115.9(4)
C57 C56 C61 119.7(5)
C58 C57 C56 119.0(5)
C58 C57 H57 120.5
C56 C57 H57 120.5
C59 C58 C57 121.7(5)
C59 C58 H58 119.2
C57 C58 H58 119.2
C60 C59 C58 118.8(5)
C60 C59 H59 120.6
C58 C59 H59 120.6
C59 C60 C61 121.6(5)
C59 C60 H60 119.2
C61 C60 H60 119.2
C60 C61 C56 119.1(4)
C60 C61 C62 121.0(4)
C56 C61 C62 119.9(4)
N2 C62 C61 122.0(4)
N2 C62 H62 119.0
C61 C62 H62 119.0
N2 C63 C64 110.9(3)
N2 C63 H63A 109.5
C64 C63 H63A 109.5
N2 C63 H63B 109.5
C64 C63 H63B 109.5
H63A C63 H63B 108.0
O4 C64 C63 108.6(3)
O4 C64 H64A 110.0
C63 C64 H64A 110.0
O4 C64 H64B 110.0
C63 C64 H64B 110.0
H64A C64 H64B 108.3
O101 C101 H201 101(4)
O101 C101 H203 116(5)
H201 C101 H203 114(6)
O101 C101 H202 110(3)
H201 C101 H202 111(5)
H203 C101 H202 105(6)
C101 O101 H204 109.5
Cl5 C222 Cl4 111.0(4)
Cl5 C222 Cl6 109.6(4)
Cl4 C222 Cl6 111.7(3)
Cl5 C222 H222 108.1
Cl4 C222 H222 108.1
Cl6 C222 H222 108.1
Cl7 C333 Cl9 111.5(4)
Cl7 C333 Cl8 109.2(4)
Cl9 C333 Cl8 106.4(4)
Cl7 C333 H333 109.9
Cl9 C333 H333 109.9
Cl8 C333 H333 109.9
Cl2B C444 Cl3A 68.9(5)
Cl2B C444 Cl11 119.4(4)
Cl3A C444 Cl11 119.8(4)
Cl2B C444 Cl2A 36.8(3)
Cl3A C444 Cl2A 105.2(4)
Cl11 C444 Cl2A 105.9(3)
Cl2B C444 Cl3B 104.9(6)
Cl3A C444 Cl3B 37.9(2)
Cl11 C444 Cl3B 92.3(4)
Cl2A C444 Cl3B 141.7(5)
Cl2B C444 H555 118(3)
Cl3A C444 H555 109(3)
Cl11 C444 H555 114(3)
Cl2A C444 H555 101(3)
Cl3B C444 H555 102(3)
Cl1B C555 Cl15 119(2)
Cl1B C555 Cl13 101(3)
Cl15 C555 Cl13 110.1(3)
Cl1B C555 Cl1A 15(2)
Cl15 C555 Cl1A 106.5(11)
Cl13 C555 Cl1A 114.6(8)
Cl1B C555 H444 107(4)
Cl15 C555 H444 111(3)
Cl13 C555 H444 108(4)
Cl1A C555 H444 108(4)
Cl2 C111 Cl1 111.7(7)
Cl2 C111 Cl3 113.6(9)
Cl1 C111 Cl3 106.1(7)
Cl2 C111 H111 108.4
Cl1 C111 H111 108.4
Cl3 C111 H111 108.4
Cl03 C102 Cl01 124(3)
Cl03 C102 Cl02 103(3)
Cl01 C102 Cl02 133(4)
Cl03 C102 H102 91.8
Cl01 C102 H102 91.8
Cl02 C102 H102 91.8

loop_
_geom_bond_atom_site_label_1
_geom_bond_atom_site_label_2
_geom_bond_distance
O1 C1 1.372(5)
O1 H101 0.8400
O2 C12 1.392(5)
O2 C45 1.444(5)
O3 C23 1.369(5)
O3 H103 0.8400
O4 C34 1.399(5)
O4 C64 1.433(5)
O5 C53 1.373(6)
O5 C54 1.433(6)
O6 C56 1.360(6)
O6 C55 1.439(5)
N1 C47 1.268(5)
N1 C46 1.457(6)
N2 C62 1.257(5)
N2 C63 1.464(5)
C1 C2 1.387(6)
C1 C6 1.403(6)
C2 C3 1.393(6)
C2 C44 1.519(6)
C3 C4 1.396(6)
C3 H3 0.9500
C4 C5 1.399(7)
C4 C7 1.535(6)
C5 C6 1.386(6)
C5 H5 0.9500
C6 C11 1.516(6)
C7 C9 1.532(7)
C7 C8 1.534(8)
C7 C10 1.535(7)
C8 H8A 0.9800
C8 H8B 0.9800
C8 H8C 0.9800
C9 H9A 0.9800
C9 H9B 0.9800
C9 H9C 0.9800
C10 H10A 0.9800
C10 H10B 0.9800
C10 H10C 0.9800
C11 C13 1.529(6)
C11 H11A 0.9900
C11 H11B 0.9900
C12 C17 1.381(6)
C12 C13 1.399(6)
C13 C14 1.392(6)
C14 C15 1.387(6)
C14 H14 0.9500
C16 C17 1.392(6)
C16 C15 1.397(6)
C16 H16 0.9500
C15 C18 1.526(6)
C17 C22 1.520(6)
C18 C21 1.524(7)
C18 C19 1.524(7)
C18 C20 1.528(7)
C19 H19A 0.9800
C19 H19B 0.9800
C19 H19C 0.9800
C20 H20A 0.9800
C20 H20B 0.9800
C20 H20C 0.9800
C21 H21A 0.9800
C21 H21B 0.9800
C21 H21C 0.9800
C22 C24 1.524(6)
C22 H22A 0.9900
C22 H22B 0.9900
C23 C28 1.385(6)
C23 C24 1.406(6)
C24 C25 1.390(6)
C25 C26 1.386(6)
C25 H25 0.9500
C26 C27 1.393(6)
C26 C29 1.537(6)
C27 C28 1.394(6)
C27 H27 0.9500
C28 C33 1.513(6)
C29 C30 1.534(8)
C29 C31 1.535(7)
C29 C32 1.537(8)
C30 H30A 0.9800
C30 H30B 0.9800
C30 H30C 0.9800
C31 H31A 0.9800
C31 H31B 0.9800
C31 H31C 0.9800
C32 H32A 0.9800
C32 H32B 0.9800
C32 H32C 0.9800
C33 C35 1.527(5)
C33 H33A 0.9900
C33 H33B 0.9900
C34 C39 1.393(6)
C34 C35 1.397(6)
C35 C36 1.396(6)
C36 C37 1.387(6)
C36 H36 0.9500
C37 C38 1.391(6)
C37 C40 1.534(6)
C38 C39 1.385(6)
C38 H38 0.9500
C39 C44 1.524(5)
C40 C41 1.507(7)
C40 C42 1.516(7)
C40 C43 1.555(7)
C41 H41A 0.9800
C41 H41B 0.9800
C41 H41C 0.9800
C42 H42A 0.9800
C42 H42B 0.9800
C42 H42C 0.9800
C43 H43A 0.9800
C43 H43B 0.9800
C43 H43C 0.9800
C44 H44A 0.9900
C44 H44B 0.9900
C45 C46 1.517(6)
C45 H45A 0.9900
C45 H45B 0.9900
C47 C48 1.465(6)
C47 H47 0.9500
C46 H46A 0.9900
C46 H46B 0.9900
C48 C49 1.393(6)
C48 C53 1.402(6)
C49 C50 1.384(7)
C49 H49 0.9500
C50 C51 1.378(7)
C50 H50 0.9500
C51 C52 1.367(8)
C51 H51 0.9500
C52 C53 1.380(7)
C52 H52 0.9500
C54 C55 1.490(7)
C54 H54A 0.9900
C54 H54B 0.9900
C55 H55A 0.9900
C55 H55B 0.9900
C56 C57 1.399(6)
C56 C61 1.403(6)
C57 C58 1.381(8)
C57 H57 0.9500
C58 C59 1.379(8)
C58 H58 0.9500
C59 C60 1.375(7)
C59 H59 0.9500
C60 C61 1.381(7)
C60 H60 0.9500
C61 C62 1.481(6)
C62 H62 0.9500
C63 C64 1.512(6)
C63 H63A 0.9900
C63 H63B 0.9900
C64 H64A 0.9900
C64 H64B 0.9900
C101 O101 1.462(6)
C101 H201 0.95(7)
C101 H203 0.98(9)
C101 H202 0.97(6)
O101 H204 0.8400
C222 Cl5 1.711(6)
C222 Cl4 1.740(6)
C222 Cl6 1.744(7)
C222 H222 1.0000
C333 Cl7 1.725(7)
C333 Cl9 1.778(8)
C333 Cl8 1.799(7)
C333 H333 1.0000
C444 Cl2B 1.566(10)
C444 Cl3A 1.725(7)
C444 Cl11 1.741(7)
C444 Cl2A 1.805(7)
C444 Cl3B 1.924(8)
C444 H555 1.05(6)
C555 Cl1B 1.69(2)
C555 Cl15 1.736(6)
C555 Cl13 1.764(7)
C555 Cl1A 1.785(13)
C555 H444 0.94(6)
C111 Cl2 1.670(12)
C111 Cl1 1.728(13)
C111 Cl3 1.858(16)
C111 H111 1.0000
C102 Cl03 1.52(5)
C102 Cl01 1.64(5)
C102 Cl02 1.72(5)
C102 H102 1.0000

loop_
_geom_torsion_atom_site_label_1
_geom_torsion_atom_site_label_2
_geom_torsion_atom_site_label_3
_geom_torsion_atom_site_label_4
_geom_torsion
O1 C1 C2 C3 -177.9(3)
C6 C1 C2 C3 1.1(6)
O1 C1 C2 C44 7.1(6)
C6 C1 C2 C44 -174.0(3)
C1 C2 C3 C4 -1.3(6)
C44 C2 C3 C4 173.8(4)
C2 C3 C4 C5 1.1(6)
C2 C3 C4 C7 -175.6(4)
C3 C4 C5 C6 -0.7(6)
C7 C4 C5 C6 176.0(4)
C4 C5 C6 C1 0.6(6)
C4 C5 C6 C11 -178.3(4)
O1 C1 C6 C5 178.3(3)
C2 C1 C6 C5 -0.7(6)
O1 C1 C6 C11 -2.9(5)
C2 C1 C6 C11 178.1(3)
C3 C4 C7 C9 -136.4(5)
C5 C4 C7 C9 47.1(6)
C3 C4 C7 C8 -15.8(7)
C5 C4 C7 C8 167.6(5)
C3 C4 C7 C10 103.8(5)
C5 C4 C7 C10 -72.7(6)
C5 C6 C11 C13 81.4(5)
C1 C6 C11 C13 -97.4(4)
C45 O2 C12 C17 -99.8(4)
C45 O2 C12 C13 87.6(5)
C17 C12 C13 C14 4.9(6)
O2 C12 C13 C14 177.1(4)
C17 C12 C13 C11 -171.0(4)
O2 C12 C13 C11 1.3(6)
C6 C11 C13 C14 -79.9(5)
C6 C11 C13 C12 95.8(5)
C12 C13 C14 C15 -2.6(6)
C11 C13 C14 C15 173.3(4)
C13 C14 C15 C16 -0.4(6)
C13 C14 C15 C18 -176.2(4)
C17 C16 C15 C14 1.4(6)
C17 C16 C15 C18 177.1(4)
O2 C12 C17 C16 -176.4(4)
C13 C12 C17 C16 -4.1(6)
O2 C12 C17 C22 0.3(6)
C13 C12 C17 C22 172.6(4)
C15 C16 C17 C12 0.8(6)
C15 C16 C17 C22 -175.9(4)
C14 C15 C18 C21 74.5(5)
C16 C15 C18 C21 -101.0(5)
C14 C15 C18 C19 -44.2(6)
C16 C15 C18 C19 140.2(5)
C14 C15 C18 C20 -164.2(5)
C16 C15 C18 C20 20.3(6)
C12 C17 C22 C24 -90.9(5)
C16 C17 C22 C24 85.7(5)
O3 C23 C24 C25 -177.2(4)
C28 C23 C24 C25 0.2(6)
O3 C23 C24 C22 1.9(6)
C28 C23 C24 C22 179.3(4)
C17 C22 C24 C25 -95.0(4)
C17 C22 C24 C23 85.9(5)
C23 C24 C25 C26 1.5(6)
C22 C24 C25 C26 -177.7(4)
C24 C25 C26 C27 -1.4(6)
C24 C25 C26 C29 177.7(4)
C25 C26 C27 C28 -0.2(6)
C29 C26 C27 C28 -179.4(4)
O3 C23 C28 C27 175.8(3)
C24 C23 C28 C27 -1.7(6)
O3 C23 C28 C33 -7.9(5)
C24 C23 C28 C33 174.6(3)
C26 C27 C28 C23 1.8(6)
C26 C27 C28 C33 -174.5(4)
C25 C26 C29 C30 5.4(6)
C27 C26 C29 C30 -175.5(4)
C25 C26 C29 C31 -114.1(5)
C27 C26 C29 C31 65.1(6)
C25 C26 C29 C32 126.0(5)
C27 C26 C29 C32 -54.9(6)
C23 C28 C33 C35 -84.9(4)
C27 C28 C33 C35 91.3(4)
C64 O4 C34 C39 -102.5(4)
C64 O4 C34 C35 81.7(4)
C39 C34 C35 C36 1.5(6)
O4 C34 C35 C36 177.2(3)
C39 C34 C35 C33 -175.0(4)
O4 C34 C35 C33 0.6(6)
C28 C33 C35 C36 -70.6(5)
C28 C33 C35 C34 106.0(4)
C34 C35 C36 C37 -0.4(6)
C33 C35 C36 C37 176.3(4)
C35 C36 C37 C38 0.2(6)
C35 C36 C37 C40 -176.3(4)
C36 C37 C38 C39 -1.0(6)
C40 C37 C38 C39 175.6(4)
C37 C38 C39 C34 2.0(6)
C37 C38 C39 C44 -171.5(4)
C35 C34 C39 C38 -2.3(6)
O4 C34 C39 C38 -178.1(3)
C35 C34 C39 C44 171.1(4)
O4 C34 C39 C44 -4.7(6)
C36 C37 C40 C41 -8.0(7)
C38 C37 C40 C41 175.6(5)
C36 C37 C40 C42 -131.2(5)
C38 C37 C40 C42 52.4(6)
C36 C37 C40 C43 111.9(5)
C38 C37 C40 C43 -64.5(6)
C1 C2 C44 C39 86.5(4)
C3 C2 C44 C39 -88.5(4)
C38 C39 C44 C2 77.6(5)
C34 C39 C44 C2 -95.7(4)
C12 O2 C45 C46 -168.4(3)
C46 N1 C47 C48 -173.4(4)
C47 N1 C46 C45 -131.1(4)
O2 C45 C46 N1 -168.0(3)
N1 C47 C48 C49 16.0(7)
N1 C47 C48 C53 -169.0(4)
C53 C48 C49 C50 -0.2(7)
C47 C48 C49 C50 174.8(4)
C48 C49 C50 C51 -0.1(7)
C49 C50 C51 C52 0.8(8)
C50 C51 C52 C53 -1.1(8)
C54 O5 C53 C52 31.7(6)
C54 O5 C53 C48 -150.7(4)
C51 C52 C53 O5 178.2(5)
C51 C52 C53 C48 0.8(7)
C49 C48 C53 O5 -177.8(4)
C47 C48 C53 O5 7.1(6)
C49 C48 C53 C52 -0.1(7)
C47 C48 C53 C52 -175.3(4)
C53 O5 C54 C55 164.9(4)
C56 O6 C55 C54 -169.2(4)
O5 C54 C55 O6 -63.0(5)
C55 O6 C56 C57 2.1(7)
C55 O6 C56 C61 -178.9(4)
O6 C56 C57 C58 175.7(5)
C61 C56 C57 C58 -3.3(7)
C56 C57 C58 C59 0.8(8)
C57 C58 C59 C60 1.1(9)
C58 C59 C60 C61 -0.6(8)
C59 C60 C61 C56 -1.8(7)
C59 C60 C61 C62 176.8(5)
O6 C56 C61 C60 -175.3(4)
C57 C56 C61 C60 3.7(7)
O6 C56 C61 C62 6.1(6)
C57 C56 C61 C62 -174.9(4)
C63 N2 C62 C61 -179.5(4)
C60 C61 C62 N2 20.1(7)
C56 C61 C62 N2 -161.3(4)
C62 N2 C63 C64 141.7(4)
C34 O4 C64 C63 158.4(3)
N2 C63 C64 O4 -77.7(4)
